data_7213941
loop_
_publ_author_name
'Guo, Huadong'
'Guo, Xianmin'
'Zou, Hengye'
'Qi, Yanjuan'
'Chen, Ruizhan'

_publ_section_title
;
 Syntheses, structures and luminescent properties of seven metal--organic
 frameworks constructed with a rigid bis(imidazole) ligand and versatile
 carboxylate acids
;
_journal_issue 11
_journal_name_full CrystEngComm
_journal_page_first 2176
_journal_paper_doi 10.1039/c3ce42339e
_journal_volume 16
_journal_year 2014
_chemical_formula_moiety 'C29 H26 N4 O6 Zn'
_chemical_formula_sum 'C29 H26 N4 O6 Zn'
_chemical_formula_weight 591.91
_chemical_melting_point ?
_chemical_name_systematic
;
 ?
;
_space_group_IT_number 15
_symmetry_cell_setting monoclinic
_symmetry_space_group_name_Hall '-C 2yc'
_symmetry_space_group_name_H-M 'C 1 2/c 1'
_atom_sites_solution_hydrogens geom
_atom_sites_solution_primary direct
_atom_sites_solution_secondary difmap
_audit_creation_method SHELXL-97
_cell_angle_alpha 90.00
_cell_angle_beta 107.2540(10)
_cell_angle_gamma 90.00
_cell_formula_units_Z 8
_cell_length_a 28.3903(12)
_cell_length_b 13.8667(6)
_cell_length_c 14.3593(6)
_cell_measurement_reflns_used 5370
_cell_measurement_temperature 293(2)
_cell_measurement_theta_max 26.02
_cell_measurement_theta_min 1.61
_cell_volume 5398.6(4)
_computing_cell_refinement 'Bruker SMART'
_computing_data_collection 'Bruker SMART'
_computing_data_reduction 'Bruker SAINT'
_computing_molecular_graphics SHELXP-97
_computing_publication_material SHELXTL
_computing_structure_refinement 'SHELXL-97 (Sheldrick, 1997)'
_computing_structure_solution 'SHELXS-97 (Sheldrick, 1990)'
_diffrn_ambient_temperature 293(2)
_diffrn_detector_area_resol_mean 9.00cm
_diffrn_measured_fraction_theta_full 0.996
_diffrn_measured_fraction_theta_max 0.996
_diffrn_measurement_device_type 'CCD area detector'
_diffrn_measurement_method 'phi and omega scans'
_diffrn_radiation_monochromator graphite
_diffrn_radiation_source 'fine-focus sealed tube'
_diffrn_radiation_type MoK\a
_diffrn_radiation_wavelength 0.71073
_diffrn_reflns_av_R_equivalents 0.0230
_diffrn_reflns_av_sigmaI/netI 0.0272
_diffrn_reflns_limit_h_max 16
_diffrn_reflns_limit_h_min -35
_diffrn_reflns_limit_k_max 17
_diffrn_reflns_limit_k_min -17
_diffrn_reflns_limit_l_max 17
_diffrn_reflns_limit_l_min -17
_diffrn_reflns_number 14786
_diffrn_reflns_theta_full 26.12
_diffrn_reflns_theta_max 26.12
_diffrn_reflns_theta_min 1.50
_diffrn_standards_decay_% none
_diffrn_standards_interval_count none
_diffrn_standards_interval_time none
_diffrn_standards_number none
_exptl_absorpt_coefficient_mu 0.961
_exptl_absorpt_correction_T_max 0.792
_exptl_absorpt_correction_T_min 0.760
_exptl_absorpt_correction_type empirical
_exptl_absorpt_process_details SADABS
_exptl_crystal_colour yellow
_exptl_crystal_density_diffrn 1.457
_exptl_crystal_density_method 'not measured'
_exptl_crystal_description block
_exptl_crystal_F_000 2448
_exptl_crystal_size_max 0.30
_exptl_crystal_size_mid 0.27
_exptl_crystal_size_min 0.25
_refine_diff_density_max 0.819
_refine_diff_density_min -0.326
_refine_diff_density_rms 0.064
_refine_ls_extinction_method none
_refine_ls_goodness_of_fit_ref 1.027
_refine_ls_hydrogen_treatment mixed
_refine_ls_matrix_type full
_refine_ls_number_parameters 370
_refine_ls_number_reflns 5370
_refine_ls_number_restraints 0
_refine_ls_restrained_S_all 1.027
_refine_ls_R_factor_all 0.0412
_refine_ls_R_factor_gt 0.0340
_refine_ls_shift/su_max 0.000
_refine_ls_shift/su_mean 0.000
_refine_ls_structure_factor_coef Fsqd
_refine_ls_weighting_details 'calc w=1/[\s^2^(Fo^2^)+(0.0478P)^2^+9.0991P] where P=(Fo^2^+2Fc^2^)/3'
_refine_ls_weighting_scheme calc
_refine_ls_wR_factor_gt 0.0906
_refine_ls_wR_factor_ref 0.0946
_reflns_number_gt 4623
_reflns_number_total 5370
_reflns_threshold_expression >2sigma(I)
_cod_data_source_file c3ce42339e.txt
_cod_data_source_block 2
_cod_depositor_comments
;
The following automatic conversions were performed:

'_chemical_melting_point' value 'not measured' was changed to '?' -
the value is undefined or not given.

Automatic conversion script
Id: cif_fix_values 2281 2013-09-26 08:29:07Z andrius 
;
_cod_original_sg_symbol_H-M c2/c
_cod_database_code 7213941

loop_
_symmetry_equiv_pos_as_xyz
'x, y, z'
'-x, y, -z+1/2'
'x+1/2, y+1/2, z'
'-x+1/2, y+1/2, -z+1/2'
'-x, -y, -z'
'x, -y, z-1/2'
'-x+1/2, -y+1/2, -z'
'x+1/2, -y+1/2, z-1/2'

loop_
_atom_site_label
_atom_site_type_symbol
_atom_site_fract_x
_atom_site_fract_y
_atom_site_fract_z
_atom_site_U_iso_or_equiv
_atom_site_adp_type
_atom_site_occupancy
_atom_site_symmetry_multiplicity
_atom_site_calc_flag
_atom_site_refinement_flags
C1 C 0.24795(8) 0.11228(18) 0.52519(17) 0.0295(5) Uani 1 1 d .
H1 H 0.2734 0.1499 0.5164 0.035 Uiso 1 1 calc R
C2 C 0.20173(9) 0.10824(19) 0.46345(18) 0.0335(6) Uani 1 1 d .
H2 H 0.1895 0.1421 0.4053 0.040 Uiso 1 1 calc R
C3 C 0.20768(8) 0.01153(16) 0.58790(16) 0.0221(5) Uani 1 1 d .
H3 H 0.1997 -0.0329 0.6293 0.027 Uiso 1 1 calc R
C4 C 0.12525(8) 0.01665(16) 0.46599(16) 0.0220(5) Uani 1 1 d .
C5 C 0.11203(8) -0.07815(16) 0.47645(16) 0.0228(5) Uani 1 1 d .
H5 H 0.1357 -0.1238 0.5061 0.027 Uiso 1 1 calc R
C6 C 0.06285(8) -0.10308(15) 0.44188(15) 0.0208(4) Uani 1 1 d .
C7 C 0.02700(8) -0.03386(15) 0.39878(16) 0.0217(5) Uani 1 1 d .
C8 C 0.04103(8) 0.06059(16) 0.38897(17) 0.0245(5) Uani 1 1 d .
H8 H 0.0174 0.1066 0.3600 0.029 Uiso 1 1 calc R
C9 C 0.09043(8) 0.08623(16) 0.42242(17) 0.0254(5) Uani 1 1 d .
H9 H 0.1001 0.1493 0.4158 0.030 Uiso 1 1 calc R
C10 C 0.03971(8) -0.20189(15) 0.44230(16) 0.0224(5) Uani 1 1 d .
C11 C -0.01452(8) -0.17744(16) 0.39946(16) 0.0215(4) Uani 1 1 d .
C12 C -0.02151(8) -0.08037(16) 0.37230(16) 0.0213(4) Uani 1 1 d .
C13 C -0.06872(8) -0.04454(16) 0.32878(17) 0.0237(5) Uani 1 1 d .
H13 H -0.0734 0.0202 0.3116 0.028 Uiso 1 1 calc R
C14 C -0.10872(8) -0.10654(16) 0.31130(16) 0.0243(5) Uani 1 1 d .
H14 H -0.1405 -0.0840 0.2812 0.029 Uiso 1 1 calc R
C15 C -0.10097(8) -0.20256(16) 0.33914(17) 0.0237(5) Uani 1 1 d .
C16 C -0.05429(8) -0.23916(16) 0.38439(17) 0.0245(5) Uani 1 1 d .
H16 H -0.0499 -0.3033 0.4040 0.029 Uiso 1 1 calc R
C17 C 0.05558(8) -0.27152(17) 0.37412(18) 0.0298(5) Uani 1 1 d .
H17A H 0.0899 -0.2868 0.4014 0.045 Uiso 1 1 calc R
H17B H 0.0504 -0.2417 0.3115 0.045 Uiso 1 1 calc R
H17C H 0.0364 -0.3296 0.3668 0.045 Uiso 1 1 calc R
C18 C 0.05159(9) -0.24522(18) 0.54461(18) 0.0307(5) Uani 1 1 d .
H18A H 0.0862 -0.2593 0.5684 0.046 Uiso 1 1 calc R
H18B H 0.0331 -0.3036 0.5421 0.046 Uiso 1 1 calc R
H18C H 0.0430 -0.2000 0.5875 0.046 Uiso 1 1 calc R
C19 C -0.18777(8) -0.25455(17) 0.32920(18) 0.0282(5) Uani 1 1 d .
H19 H -0.1993 -0.1991 0.3516 0.034 Uiso 1 1 calc R
C20 C -0.21285(8) -0.33782(17) 0.30143(18) 0.0272(5) Uani 1 1 d .
H20 H -0.2450 -0.3495 0.3020 0.033 Uiso 1 1 calc R
C21 C -0.14106(8) -0.35782(16) 0.28316(18) 0.0275(5) Uani 1 1 d .
H21 H -0.1141 -0.3850 0.2687 0.033 Uiso 1 1 calc R
C22 C 0.26167(8) 0.11814(16) 0.85117(16) 0.0244(5) Uani 1 1 d .
C23 C 0.25576(8) 0.18598(16) 0.92872(16) 0.0239(5) Uani 1 1 d .
C24 C 0.20903(8) 0.20960(18) 0.93324(18) 0.0298(5) Uani 1 1 d .
H24 H 0.1814 0.1828 0.8887 0.036 Uiso 1 1 calc R
C25 C 0.29659(8) 0.22719(18) 0.99628(18) 0.0303(5) Uani 1 1 d .
H25 H 0.3281 0.2119 0.9939 0.036 Uiso 1 1 calc R
C26 C 0.39324(8) 0.13192(16) 0.70358(17) 0.0259(5) Uani 1 1 d .
C27 C 0.44850(8) 0.12971(16) 0.72667(17) 0.0252(5) Uani 1 1 d .
C28 C 0.47452(9) 0.04409(18) 0.7390(3) 0.0459(8) Uani 1 1 d .
H28 H 0.4577 -0.0142 0.7325 0.055 Uiso 1 1 calc R
C29 C 0.47463(8) 0.21532(16) 0.73822(16) 0.0229(5) Uani 1 1 d .
H29 H 0.4577 0.2737 0.7300 0.027 Uiso 1 1 calc R
N1 N 0.25156(6) 0.05201(13) 0.60320(14) 0.0216(4) Uani 1 1 d .
N2 N 0.17628(7) 0.04388(13) 0.50377(14) 0.0226(4) Uani 1 1 d .
N3 N -0.14188(7) -0.26826(13) 0.31778(14) 0.0243(4) Uani 1 1 d .
N8 N -0.18338(7) -0.40251(13) 0.27228(15) 0.0247(4) Uani 1 1 d .
O1 O 0.22967(6) 0.05985(12) 0.81220(12) 0.0308(4) Uani 1 1 d .
O2 O 0.30261(6) 0.12800(12) 0.82954(12) 0.0311(4) Uani 1 1 d .
O3 O 0.37055(6) 0.20796(13) 0.67805(14) 0.0370(4) Uani 1 1 d .
O4 O 0.37319(6) 0.05172(12) 0.71276(15) 0.0365(4) Uani 1 1 d .
OW1 O 0.33232(7) 0.32365(14) 0.79916(15) 0.0456(5) Uani 1 1 d .
OW2 O 0.4570(5) 0.0221(4) 0.4765(7) 0.182(5) Uani 0.50 1 d P
OW3 O 0.3842(4) -0.0043(7) 0.5005(6) 0.162(4) Uani 0.50 1 d P
Zn1 Zn 0.306868(9) 0.039819(17) 0.726176(18) 0.02048(9) Uani 1 1 d .

loop_
_atom_site_aniso_label
_atom_site_aniso_U_11
_atom_site_aniso_U_22
_atom_site_aniso_U_33
_atom_site_aniso_U_23
_atom_site_aniso_U_13
_atom_site_aniso_U_12
C1 0.0197(11) 0.0356(13) 0.0332(13) 0.0056(10) 0.0079(10) -0.0066(10)
C2 0.0248(12) 0.0423(15) 0.0313(13) 0.0122(11) 0.0049(10) -0.0085(11)
C3 0.0184(11) 0.0200(11) 0.0268(11) 0.0005(9) 0.0048(9) -0.0009(8)
C4 0.0141(10) 0.0260(11) 0.0237(11) -0.0016(9) 0.0023(8) -0.0043(8)
C5 0.0179(11) 0.0221(11) 0.0255(11) 0.0003(9) 0.0022(9) 0.0004(9)
C6 0.0184(10) 0.0208(11) 0.0221(11) -0.0020(8) 0.0043(8) -0.0014(8)
C7 0.0181(11) 0.0233(11) 0.0222(11) -0.0004(9) 0.0037(9) -0.0031(8)
C8 0.0191(11) 0.0217(11) 0.0301(12) 0.0042(9) 0.0031(9) 0.0011(9)
C9 0.0228(11) 0.0209(11) 0.0305(12) 0.0035(9) 0.0049(9) -0.0054(9)
C10 0.0179(11) 0.0193(11) 0.0277(11) -0.0009(9) 0.0032(9) -0.0016(8)
C11 0.0171(10) 0.0215(11) 0.0243(11) -0.0018(9) 0.0038(8) -0.0002(8)
C12 0.0183(11) 0.0215(11) 0.0240(11) -0.0013(9) 0.0059(9) -0.0026(9)
C13 0.0208(11) 0.0203(11) 0.0280(12) 0.0016(9) 0.0043(9) -0.0007(8)
C14 0.0169(10) 0.0258(11) 0.0284(12) -0.0016(9) 0.0041(9) 0.0010(9)
C15 0.0168(10) 0.0243(11) 0.0306(12) -0.0054(9) 0.0080(9) -0.0057(9)
C16 0.0216(11) 0.0191(11) 0.0317(12) -0.0008(9) 0.0064(9) -0.0024(9)
C17 0.0207(12) 0.0293(12) 0.0370(13) -0.0064(10) 0.0047(10) 0.0023(9)
C18 0.0265(12) 0.0296(12) 0.0326(13) 0.0055(10) 0.0036(10) -0.0026(10)
C19 0.0188(11) 0.0269(12) 0.0398(13) -0.0062(10) 0.0103(10) -0.0003(9)
C20 0.0158(10) 0.0288(12) 0.0385(13) -0.0023(10) 0.0102(9) -0.0007(9)
C21 0.0195(11) 0.0242(11) 0.0409(14) -0.0067(10) 0.0122(10) -0.0027(9)
C22 0.0225(11) 0.0225(11) 0.0270(11) 0.0027(9) 0.0057(9) 0.0042(9)
C23 0.0231(11) 0.0243(11) 0.0253(11) 0.0006(9) 0.0086(9) -0.0005(9)
C24 0.0193(11) 0.0372(13) 0.0315(13) -0.0088(10) 0.0054(9) -0.0063(10)
C25 0.0175(11) 0.0394(14) 0.0346(13) -0.0057(11) 0.0085(10) 0.0000(10)
C26 0.0199(11) 0.0258(12) 0.0341(13) -0.0020(10) 0.0113(9) -0.0017(9)
C27 0.0192(11) 0.0240(11) 0.0342(12) -0.0005(9) 0.0108(9) -0.0004(9)
C28 0.0249(14) 0.0195(12) 0.099(3) -0.0029(13) 0.0277(15) -0.0041(10)
C29 0.0209(11) 0.0188(10) 0.0283(12) 0.0023(9) 0.0064(9) 0.0028(9)
N1 0.0152(9) 0.0215(9) 0.0274(10) -0.0010(7) 0.0051(7) -0.0012(7)
N2 0.0156(9) 0.0250(10) 0.0254(10) 0.0013(8) 0.0031(7) -0.0040(7)
N3 0.0165(9) 0.0213(9) 0.0349(11) -0.0039(8) 0.0074(8) -0.0028(7)
N8 0.0164(9) 0.0219(10) 0.0354(11) -0.0027(8) 0.0070(8) -0.0027(7)
O1 0.0278(9) 0.0295(9) 0.0334(9) -0.0064(7) 0.0063(7) -0.0055(7)
O2 0.0238(8) 0.0346(9) 0.0376(10) -0.0117(8) 0.0132(7) -0.0024(7)
O3 0.0223(9) 0.0325(9) 0.0559(12) 0.0117(8) 0.0111(8) 0.0043(7)
O4 0.0199(8) 0.0258(9) 0.0676(13) -0.0025(8) 0.0188(8) -0.0027(7)
OW1 0.0343(10) 0.0443(11) 0.0519(12) -0.0021(9) 0.0033(9) 0.0035(9)
OW2 0.358(16) 0.036(3) 0.130(7) -0.017(4) 0.037(9) 0.002(6)
OW3 0.215(11) 0.156(8) 0.074(5) -0.032(5) -0.021(6) 0.050(8)
Zn1 0.01253(13) 0.01887(14) 0.02892(15) -0.00185(10) 0.00441(10) 0.00074(9)

loop_
_atom_type_symbol
_atom_type_description
_atom_type_scat_dispersion_real
_atom_type_scat_dispersion_imag
_atom_type_scat_source
C C 0.0033 0.0016 'International Tables Vol C Tables 4.2.6.8 and 6.1.1.4'
H H 0.0000 0.0000 'International Tables Vol C Tables 4.2.6.8 and 6.1.1.4'
N N 0.0061 0.0033 'International Tables Vol C Tables 4.2.6.8 and 6.1.1.4'
O O 0.0106 0.0060 'International Tables Vol C Tables 4.2.6.8 and 6.1.1.4'
Zn Zn 0.2839 1.4301 'International Tables Vol C Tables 4.2.6.8 and 6.1.1.4'

loop_
_geom_angle_atom_site_label_1
_geom_angle_atom_site_label_2
_geom_angle_atom_site_label_3
_geom_angle
_geom_angle_site_symmetry_1
_geom_angle_site_symmetry_3
C2 C1 N1 109.4(2) . .
C2 C1 H1 125.3 . .
N1 C1 H1 125.3 . .
C1 C2 N2 106.2(2) . .
C1 C2 H2 126.9 . .
N2 C2 H2 126.9 . .
N1 C3 N2 110.32(19) . .
N1 C3 H3 124.8 . .
N2 C3 H3 124.8 . .
C5 C4 C9 121.8(2) . .
C5 C4 N2 118.85(19) . .
C9 C4 N2 119.32(19) . .
C6 C5 C4 118.4(2) . .
C6 C5 H5 120.8 . .
C4 C5 H5 120.8 . .
C5 C6 C7 120.8(2) . .
C5 C6 C10 128.1(2) . .
C7 C6 C10 111.14(18) . .
C8 C7 C6 119.9(2) . .
C8 C7 C12 131.7(2) . .
C6 C7 C12 108.45(18) . .
C9 C8 C7 119.8(2) . .
C9 C8 H8 120.1 . .
C7 C8 H8 120.1 . .
C8 C9 C4 119.3(2) . .
C8 C9 H9 120.4 . .
C4 C9 H9 120.4 . .
C11 C10 C6 100.65(17) . .
C11 C10 C18 112.68(19) . .
C6 C10 C18 112.67(18) . .
C11 C10 C17 109.67(18) . .
C6 C10 C17 110.82(19) . .
C18 C10 C17 110.04(19) . .
C16 C11 C12 120.7(2) . .
C16 C11 C10 127.5(2) . .
C12 C11 C10 111.78(18) . .
C13 C12 C11 120.46(19) . .
C13 C12 C7 131.7(2) . .
C11 C12 C7 107.85(18) . .
C14 C13 C12 119.2(2) . .
C14 C13 H13 120.4 . .
C12 C13 H13 120.4 . .
C13 C14 C15 119.4(2) . .
C13 C14 H14 120.3 . .
C15 C14 H14 120.3 . .
C16 C15 C14 122.2(2) . .
C16 C15 N3 117.9(2) . .
C14 C15 N3 119.9(2) . .
C11 C16 C15 118.0(2) . .
C11 C16 H16 121.0 . .
C15 C16 H16 121.0 . .
C10 C17 H17A 109.5 . .
C10 C17 H17B 109.5 . .
H17A C17 H17B 109.5 . .
C10 C17 H17C 109.5 . .
H17A C17 H17C 109.5 . .
H17B C17 H17C 109.5 . .
C10 C18 H18A 109.5 . .
C10 C18 H18B 109.5 . .
H18A C18 H18B 109.5 . .
C10 C18 H18C 109.5 . .
H18A C18 H18C 109.5 . .
H18B C18 H18C 109.5 . .
C20 C19 N3 106.4(2) . .
C20 C19 H19 126.8 . .
N3 C19 H19 126.8 . .
C19 C20 N8 109.4(2) . .
C19 C20 H20 125.3 . .
N8 C20 H20 125.3 . .
N8 C21 N3 111.3(2) . .
N8 C21 H21 124.3 . .
N3 C21 H21 124.3 . .
O1 C22 O2 123.9(2) . .
O1 C22 C23 121.5(2) . .
O2 C22 C23 114.59(19) . .
C24 C23 C25 118.7(2) . .
C24 C23 C22 120.1(2) . .
C25 C23 C22 121.2(2) . .
C25 C24 C23 120.2(2) 7_557 .
C25 C24 H24 119.9 7_557 .
C23 C24 H24 119.9 . .
C24 C25 C23 121.1(2) 7_557 .
C24 C25 H25 119.5 7_557 .
C23 C25 H25 119.5 . .
O3 C26 O4 124.5(2) . .
O3 C26 C27 120.1(2) . .
O4 C26 C27 115.4(2) . .
C28 C27 C29 118.3(2) . .
C28 C27 C26 121.9(2) . .
C29 C27 C26 119.7(2) . .
C27 C28 C28 120.75(14) . 2_656
C27 C28 H28 119.6 . .
C28 C28 H28 119.6 2_656 .
C29 C29 C27 120.90(13) 2_656 .
C29 C29 H29 119.6 2_656 .
C27 C29 H29 119.6 . .
C3 N1 C1 106.44(18) . .
C3 N1 Zn1 124.51(15) . .
C1 N1 Zn1 128.44(15) . .
C3 N2 C2 107.58(19) . .
C3 N2 C4 125.11(19) . .
C2 N2 C4 127.29(19) . .
C21 N3 C19 107.09(18) . .
C21 N3 C15 124.41(19) . .
C19 N3 C15 128.49(19) . .
C21 N8 C20 105.82(19) . .
C21 N8 Zn1 121.08(15) . 8_445
C20 N8 Zn1 133.05(15) . 8_445
C22 O2 Zn1 112.20(14) . .
C26 O4 Zn1 123.83(15) . .
O2 Zn1 O4 107.48(7) . .
O2 Zn1 N1 114.21(7) . .
O4 Zn1 N1 115.74(8) . .
O2 Zn1 N8 112.12(8) . 8_546
O4 Zn1 N8 94.00(7) . 8_546
N1 Zn1 N8 111.60(8) . 8_546

loop_
_geom_bond_atom_site_label_1
_geom_bond_atom_site_label_2
_geom_bond_distance
_geom_bond_site_symmetry_2
C1 C2 1.349(3) .
C1 N1 1.377(3) .
C1 H1 0.9300 .
C2 N2 1.379(3) .
C2 H2 0.9300 .
C3 N1 1.324(3) .
C3 N2 1.348(3) .
C3 H3 0.9300 .
C4 C5 1.387(3) .
C4 C9 1.390(3) .
C4 N2 1.438(3) .
C5 C6 1.380(3) .
C5 H5 0.9300 .
C6 C7 1.402(3) .
C6 C10 1.520(3) .
C7 C8 1.388(3) .
C7 C12 1.465(3) .
C8 C9 1.387(3) .
C8 H8 0.9300 .
C9 H9 0.9300 .
C10 C11 1.517(3) .
C10 C18 1.529(3) .
C10 C17 1.535(3) .
C11 C16 1.382(3) .
C11 C12 1.399(3) .
C12 C13 1.392(3) .
C13 C14 1.387(3) .
C13 H13 0.9300 .
C14 C15 1.389(3) .
C14 H14 0.9300 .
C15 C16 1.388(3) .
C15 N3 1.436(3) .
C16 H16 0.9300 .
C17 H17A 0.9600 .
C17 H17B 0.9600 .
C17 H17C 0.9600 .
C18 H18A 0.9600 .
C18 H18B 0.9600 .
C18 H18C 0.9600 .
C19 C20 1.353(3) .
C19 N3 1.374(3) .
C19 H19 0.9300 .
C20 N8 1.374(3) .
C20 H20 0.9300 .
C21 N8 1.319(3) .
C21 N3 1.340(3) .
C21 H21 0.9300 .
C22 O1 1.221(3) .
C22 O2 1.296(3) .
C22 C23 1.505(3) .
C23 C24 1.386(3) .
C23 C25 1.394(3) .
C24 C25 1.383(3) 7_557
C24 H24 0.9300 .
C25 C24 1.383(3) 7_557
C25 H25 0.9300 .
C26 O3 1.233(3) .
C26 O4 1.274(3) .
C26 C27 1.504(3) .
C27 C28 1.382(3) .
C27 C29 1.384(3) .
C28 C28 1.387(5) 2_656
C28 H28 0.9300 .
C29 C29 1.379(4) 2_656
C29 H29 0.9300 .
N1 Zn1 1.9919(18) .
N8 Zn1 2.0078(19) 8_445
O2 Zn1 1.9543(16) .
O4 Zn1 1.9557(17) .
Zn1 N8 2.0078(19) 8_546

loop_
_geom_torsion_atom_site_label_1
_geom_torsion_atom_site_label_2
_geom_torsion_atom_site_label_3
_geom_torsion_atom_site_label_4
_geom_torsion
_geom_torsion_site_symmetry_4
N1 C1 C2 N2 -0.3(3) .
C9 C4 C5 C6 0.3(3) .
N2 C4 C5 C6 178.6(2) .
C4 C5 C6 C7 -1.1(3) .
C4 C5 C6 C10 178.1(2) .
C5 C6 C7 C8 1.2(3) .
C10 C6 C7 C8 -178.2(2) .
C5 C6 C7 C12 -178.2(2) .
C10 C6 C7 C12 2.4(3) .
C6 C7 C8 C9 -0.4(3) .
C12 C7 C8 C9 178.8(2) .
C7 C8 C9 C4 -0.4(4) .
C5 C4 C9 C8 0.4(4) .
N2 C4 C9 C8 -177.8(2) .
C5 C6 C10 C11 177.2(2) .
C7 C6 C10 C11 -3.5(2) .
C5 C6 C10 C18 56.9(3) .
C7 C6 C10 C18 -123.8(2) .
C5 C6 C10 C17 -66.9(3) .
C7 C6 C10 C17 112.5(2) .
C6 C10 C11 C16 -178.0(2) .
C18 C10 C11 C16 -57.8(3) .
C17 C10 C11 C16 65.2(3) .
C6 C10 C11 C12 3.5(2) .
C18 C10 C11 C12 123.7(2) .
C17 C10 C11 C12 -113.4(2) .
C16 C11 C12 C13 -0.6(3) .
C10 C11 C12 C13 178.1(2) .
C16 C11 C12 C7 179.1(2) .
C10 C11 C12 C7 -2.2(3) .
C8 C7 C12 C13 0.2(4) .
C6 C7 C12 C13 179.5(2) .
C8 C7 C12 C11 -179.4(2) .
C6 C7 C12 C11 -0.1(2) .
C11 C12 C13 C14 -0.9(3) .
C7 C12 C13 C14 179.5(2) .
C12 C13 C14 C15 1.2(3) .
C13 C14 C15 C16 0.1(4) .
C13 C14 C15 N3 -177.4(2) .
C12 C11 C16 C15 1.8(3) .
C10 C11 C16 C15 -176.6(2) .
C14 C15 C16 C11 -1.6(3) .
N3 C15 C16 C11 176.0(2) .
N3 C19 C20 N8 -0.5(3) .
O1 C22 C23 C24 -23.8(3) .
O2 C22 C23 C24 155.5(2) .
O1 C22 C23 C25 157.1(2) .
O2 C22 C23 C25 -23.7(3) .
C25 C23 C24 C25 0.0(4) 7_557
C22 C23 C24 C25 -179.3(2) 7_557
C24 C23 C25 C24 0.0(4) 7_557
C22 C23 C25 C24 179.2(2) 7_557
O3 C26 C27 C28 -168.6(3) .
O4 C26 C27 C28 11.6(4) .
O3 C26 C27 C29 12.8(4) .
O4 C26 C27 C29 -167.0(2) .
C29 C27 C28 C28 -1.0(6) 2_656
C26 C27 C28 C28 -179.5(4) 2_656
C28 C27 C29 C29 -0.2(4) 2_656
C26 C27 C29 C29 178.4(3) 2_656
N2 C3 N1 C1 -0.3(2) .
N2 C3 N1 Zn1 171.40(14) .
C2 C1 N1 C3 0.4(3) .
C2 C1 N1 Zn1 -170.92(18) .
N1 C3 N2 C2 0.2(3) .
N1 C3 N2 C4 -178.4(2) .
C1 C2 N2 C3 0.1(3) .
C1 C2 N2 C4 178.6(2) .
C5 C4 N2 C3 -38.4(3) .
C9 C4 N2 C3 139.9(2) .
C5 C4 N2 C2 143.3(2) .
C9 C4 N2 C2 -38.4(3) .
N8 C21 N3 C19 -0.4(3) .
N8 C21 N3 C15 178.7(2) .
C20 C19 N3 C21 0.5(3) .
C20 C19 N3 C15 -178.5(2) .
C16 C15 N3 C21 -41.2(3) .
C14 C15 N3 C21 136.5(2) .
C16 C15 N3 C19 137.7(2) .
C14 C15 N3 C19 -44.6(3) .
N3 C21 N8 C20 0.1(3) .
N3 C21 N8 Zn1 -177.77(15) 8_445
C19 C20 N8 C21 0.2(3) .
C19 C20 N8 Zn1 177.75(17) 8_445
O1 C22 O2 Zn1 0.7(3) .
C23 C22 O2 Zn1 -178.56(14) .
O3 C26 O4 Zn1 -18.8(4) .
C27 C26 O4 Zn1 160.96(16) .
C22 O2 Zn1 O4 -173.20(15) .
C22 O2 Zn1 N1 56.94(17) .
C22 O2 Zn1 N8 -71.26(16) 8_546
C26 O4 Zn1 O2 -50.4(2) .
C26 O4 Zn1 N1 78.5(2) .
C26 O4 Zn1 N8 -165.1(2) 8_546
C3 N1 Zn1 O2 -81.72(19) .
C1 N1 Zn1 O2 88.1(2) .
C3 N1 Zn1 O4 152.66(17) .
C1 N1 Zn1 O4 -37.5(2) .
C3 N1 Zn1 N8 46.74(19) 8_546
C1 N1 Zn1 N8 -143.41(19) 8_546
